data_4135380
loop_
_publ_author_name
'Sen, Sajal'
'Hufnagel, Stephanie'
'Maier, Esther Y.'
'Aguilar, Isaiah'
'Selvakumar, Jayaraman'
'DeVore, Jennie E.'
'Lynch, Vincent M.'
'Arumugam, Kuppuswamy'
'Cui, Zhengrong'
'Sessler, Jonathan L.'
'Arambula, Jonathan F.'

_publ_section_title
;
 Rationally Designed Redox-Active Au(I) N-Heterocyclic Carbene: An
 Immunogenic Cell Death Inducer.
;
_journal_name_full 'Journal of the American Chemical Society'
_journal_paper_doi 10.1021/jacs.0c09753
_journal_year 2020
_chemical_absolute_configuration ad
_chemical_formula_moiety 'C35 H38 N2 O2, Au 1+, C3 H5 O 1-'
_chemical_formula_sum 'C38 H43 Au N2 O3'
_chemical_formula_weight 772.71
_space_group_crystal_system orthorhombic
_space_group_IT_number 33
_space_group_name_Hall 'P 2c -2n'
_space_group_name_H-M_alt 'P n a 21'
_atom_sites_solution_hydrogens geom
_audit_creation_method SHELXL-2016/6
_cell_angle_alpha 90
_cell_angle_beta 90
_cell_angle_gamma 90
_cell_formula_units_Z 4
_cell_length_a 21.279(2)
_cell_length_b 12.9540(12)
_cell_length_c 12.0149(11)
_cell_measurement_reflns_used 9874
_cell_measurement_temperature 100(2)
_cell_measurement_theta_max 28.7
_cell_measurement_theta_min 2.47
_cell_volume 3311.9(5)
_computing_cell_refinement 'Apex II release 2010, Bruker AXS, Inc.'
_computing_data_collection 'Apex II release 2010, Bruker AXS, Inc.'
_computing_data_reduction 'Apex II release 2010, Bruker AXS, Inc.'
_computing_molecular_graphics 'XP SHELXTL/PC, Siemens Analytical'
_computing_publication_material 'SHELXL-2016/6, Sheldrick, G. M.'
_computing_structure_refinement 'Shelxl-2016/6, Sheldrick, G. M.'
_computing_structure_solution
;

Sheldrick, G. M. (2015).  SHELXT.  Acta Cryst. A71, 3-8.

;
_diffrn_ambient_temperature 100(2)
_diffrn_measured_fraction_theta_full 0.999
_diffrn_measured_fraction_theta_max 0.995
_diffrn_measurement_device_type 'Nonius Kappa CCD with Bruker Apex II detector'
_diffrn_measurement_method \w-scans
_diffrn_radiation_type MoK\a
_diffrn_radiation_wavelength 0.71073
_diffrn_reflns_av_R_equivalents 0.0660
_diffrn_reflns_av_unetI/netI 0.0589
_diffrn_reflns_Laue_measured_fraction_full 0.999
_diffrn_reflns_Laue_measured_fraction_max 0.995
_diffrn_reflns_limit_h_max 28
_diffrn_reflns_limit_h_min -29
_diffrn_reflns_limit_k_max 17
_diffrn_reflns_limit_k_min -17
_diffrn_reflns_limit_l_max 16
_diffrn_reflns_limit_l_min -16
_diffrn_reflns_number 51513
_diffrn_reflns_point_group_measured_fraction_full 0.997
_diffrn_reflns_point_group_measured_fraction_max 0.988
_diffrn_reflns_theta_full 25.242
_diffrn_reflns_theta_max 29.219
_diffrn_reflns_theta_min 2.312
_diffrn_source 'sealed fine focus tube'
_exptl_absorpt_coefficient_mu 4.481
_exptl_absorpt_correction_T_max 1.00
_exptl_absorpt_correction_T_min 0.536
_exptl_absorpt_correction_type numerical
_exptl_absorpt_process_details
;
SADABS. G. M. Sheldrick.
;
_exptl_crystal_colour colorless
_exptl_crystal_density_diffrn 1.550
_exptl_crystal_description prism
_exptl_crystal_F_000 1552
_exptl_crystal_size_max 0.340
_exptl_crystal_size_mid 0.170
_exptl_crystal_size_min 0.094
_refine_diff_density_max 1.780
_refine_diff_density_min -1.462
_refine_diff_density_rms 0.119
_refine_ls_abs_structure_details
;
 Flack x determined using 2930 quotients [(I+)-(I-)]/[(I+)+(I-)]
 (Parsons, Flack and Wagner, Acta Cryst. B69 (2013) 249-259).
;
_refine_ls_abs_structure_Flack 0.011(5)
_refine_ls_extinction_method none
_refine_ls_goodness_of_fit_ref 1.004
_refine_ls_hydrogen_treatment constr
_refine_ls_matrix_type full
_refine_ls_number_parameters 406
_refine_ls_number_reflns 8893
_refine_ls_number_restraints 1
_refine_ls_restrained_S_all 1.004
_refine_ls_R_factor_all 0.0491
_refine_ls_R_factor_gt 0.0326
_refine_ls_shift/su_max 0.001
_refine_ls_shift/su_mean 0.000
_refine_ls_structure_factor_coef Fsqd
_refine_ls_weighting_details 'w=1/[\s^2^(Fo^2^)+(0.0291P)^2^] where P=(Fo^2^+2Fc^2^)/3'
_refine_ls_weighting_scheme calc
_refine_ls_wR_factor_gt 0.0643
_refine_ls_wR_factor_ref 0.0687
_reflns_Friedel_coverage 0.900
_reflns_Friedel_fraction_full 0.994
_reflns_Friedel_fraction_max 0.980
_reflns_number_gt 7162
_reflns_number_total 8893
_reflns_threshold_expression 'I > 2\s(I)'
_cod_data_source_file ja0c09753_si_003.cif
_cod_data_source_block shelx
_cod_database_code 4135380
_shelx_shelxl_version_number 2016/6
_shelx_space_group_comment
;
The symmetry employed for this shelxl refinement is uniquely defined
by the following loop, which should always be used as a source of
symmetry information in preference to the above space-group names.
They are only intended as comments.
;
_shelx_estimated_absorpt_t_min 0.311
_shelx_estimated_absorpt_t_max 0.678

loop_
_space_group_symop_operation_xyz
'x, y, z'
'-x, -y, z+1/2'
'-x+1/2, y+1/2, z+1/2'
'x+1/2, -y+1/2, z'

loop_
_atom_site_label
_atom_site_type_symbol
_atom_site_fract_x
_atom_site_fract_y
_atom_site_fract_z
_atom_site_U_iso_or_equiv
_atom_site_adp_type
_atom_site_occupancy
_atom_site_site_symmetry_order
_atom_site_calc_flag
_atom_site_refinement_flags_posn
_atom_site_refinement_flags_adp
_atom_site_refinement_flags_occupancy
_atom_site_disorder_assembly
_atom_site_disorder_group
C1 C 0.3210(3) 0.1672(4) 0.6596(5) 0.0124(11) Uani 1 1 d . . . . .
C2 C 0.3801(3) 0.2211(4) 0.5161(5) 0.0135(12) Uani 1 1 d . . . . .
C3 C 0.4295(3) 0.2691(5) 0.4479(5) 0.0152(12) Uani 1 1 d . . . . .
C4 C 0.4236(3) 0.2470(4) 0.3268(5) 0.0152(15) Uani 1 1 d . . . . .
C5 C 0.4724(3) 0.2740(5) 0.2571(5) 0.0205(14) Uani 1 1 d . . . . .
H5 H 0.508206 0.308719 0.286076 0.025 Uiso 1 1 calc R U . . .
C6 C 0.4693(4) 0.2504(5) 0.1442(6) 0.0257(16) Uani 1 1 d . . . . .
H6 H 0.503259 0.267985 0.096586 0.031 Uiso 1 1 calc R U . . .
C7 C 0.4173(4) 0.2017(5) 0.1010(5) 0.0236(15) Uani 1 1 d . . . . .
H7 H 0.415738 0.185623 0.023889 0.028 Uiso 1 1 calc R U . . .
C8 C 0.3676(3) 0.1762(5) 0.1685(5) 0.0199(13) Uani 1 1 d . . . . .
H8 H 0.331348 0.144375 0.137726 0.024 Uiso 1 1 calc R U . . .
C9 C 0.3704(3) 0.1968(4) 0.2821(4) 0.0135(14) Uani 1 1 d . . . . .
C10 C 0.3154(3) 0.1671(5) 0.3535(5) 0.0173(13) Uani 1 1 d . . . . .
C11 C 0.3287(3) 0.1752(4) 0.4732(5) 0.0130(12) Uani 1 1 d . . . . .
C12 C 0.4200(3) 0.2532(5) 0.7119(5) 0.0137(12) Uani 1 1 d . . . . .
C13 C 0.4597(3) 0.1815(5) 0.7616(5) 0.0172(13) Uani 1 1 d . . . . .
C14 C 0.5034(3) 0.2200(5) 0.8369(4) 0.0225(15) Uani 1 1 d . . . . .
H14 H 0.531814 0.173845 0.872085 0.027 Uiso 1 1 calc R U . . .
C15 C 0.5062(3) 0.3240(6) 0.8618(5) 0.0249(15) Uani 1 1 d . . . . .
H15 H 0.536759 0.348183 0.913249 0.030 Uiso 1 1 calc R U . . .
C16 C 0.4653(3) 0.3933(4) 0.8129(11) 0.0249(13) Uani 1 1 d . . . . .
H16 H 0.467490 0.464363 0.832005 0.030 Uiso 1 1 calc R U . . .
C17 C 0.4210(3) 0.3597(5) 0.7357(5) 0.0164(13) Uani 1 1 d . . . . .
C18 C 0.4576(3) 0.0675(5) 0.7307(5) 0.0215(14) Uani 1 1 d . . . . .
H18 H 0.412772 0.050850 0.713060 0.026 Uiso 1 1 calc R U . . .
C19 C 0.4948(4) 0.0457(6) 0.6279(6) 0.0350(19) Uani 1 1 d . . . . .
H19A H 0.479667 0.089512 0.566994 0.052 Uiso 1 1 calc R U . . .
H19B H 0.489926 -0.027018 0.607317 0.052 Uiso 1 1 calc R U . . .
H19C H 0.539296 0.060487 0.641890 0.052 Uiso 1 1 calc R U . . .
C20 C 0.4770(4) -0.0028(5) 0.8260(7) 0.038(2) Uani 1 1 d . . . . .
H20A H 0.471057 -0.074982 0.803973 0.057 Uiso 1 1 calc R U . . .
H20B H 0.451031 0.012149 0.891485 0.057 Uiso 1 1 calc R U . . .
H20C H 0.521283 0.009124 0.844045 0.057 Uiso 1 1 calc R U . . .
C21 C 0.3739(3) 0.4330(5) 0.6813(5) 0.0233(14) Uani 1 1 d . . . . .
H21 H 0.366160 0.407706 0.603875 0.028 Uiso 1 1 calc R U . . .
C22 C 0.3119(3) 0.4309(6) 0.7424(7) 0.0317(17) Uani 1 1 d . . . . .
H22A H 0.296024 0.359902 0.745083 0.048 Uiso 1 1 calc R U . . .
H22B H 0.281493 0.474752 0.703302 0.048 Uiso 1 1 calc R U . . .
H22C H 0.317799 0.456697 0.818313 0.048 Uiso 1 1 calc R U . . .
C23 C 0.3989(4) 0.5438(6) 0.6730(7) 0.040(2) Uani 1 1 d . . . . .
H23A H 0.370994 0.584670 0.625287 0.061 Uiso 1 1 calc R U . . .
H23B H 0.441230 0.542929 0.640864 0.061 Uiso 1 1 calc R U . . .
H23C H 0.400426 0.574679 0.747386 0.061 Uiso 1 1 calc R U . . .
C24 C 0.2354(3) 0.0813(5) 0.5552(5) 0.0152(12) Uani 1 1 d . . . . .
C25 C 0.2407(3) -0.0241(5) 0.5604(5) 0.0170(12) Uani 1 1 d . . . . .
C26 C 0.1847(3) -0.0825(5) 0.5585(6) 0.0241(14) Uani 1 1 d . . . . .
H26 H 0.186215 -0.155688 0.562047 0.029 Uiso 1 1 calc R U . . .
C27 C 0.1267(3) -0.0315(5) 0.5512(6) 0.0269(15) Uani 1 1 d . . . . .
H27 H 0.089105 -0.070954 0.548987 0.032 Uiso 1 1 calc R U . . .
C28 C 0.1230(3) 0.0747(5) 0.5471(5) 0.0228(14) Uani 1 1 d . . . . .
H28 H 0.083056 0.107184 0.543241 0.027 Uiso 1 1 calc R U . . .
C29 C 0.1776(3) 0.1355(4) 0.5486(5) 0.0171(13) Uani 1 1 d . . . . .
C30 C 0.3036(3) -0.0802(5) 0.5642(6) 0.0203(14) Uani 1 1 d . . . . .
H30 H 0.337112 -0.027173 0.576215 0.024 Uiso 1 1 calc R U . . .
C31 C 0.3070(4) -0.1568(6) 0.6607(6) 0.0361(19) Uani 1 1 d . . . . .
H31A H 0.296100 -0.121613 0.730238 0.054 Uiso 1 1 calc R U . . .
H31B H 0.349703 -0.184656 0.666141 0.054 Uiso 1 1 calc R U . . .
H31C H 0.277319 -0.213392 0.647515 0.054 Uiso 1 1 calc R U . . .
C32 C 0.3172(4) -0.1338(5) 0.4542(7) 0.0321(17) Uani 1 1 d . . . . .
H32A H 0.282757 -0.181215 0.436385 0.048 Uiso 1 1 calc R U . . .
H32B H 0.356574 -0.172708 0.460166 0.048 Uiso 1 1 calc R U . . .
H32C H 0.321079 -0.082067 0.395059 0.048 Uiso 1 1 calc R U . . .
C33 C 0.1737(3) 0.2511(5) 0.5462(5) 0.0193(13) Uani 1 1 d . . . . .
H33 H 0.216858 0.277865 0.530294 0.023 Uiso 1 1 calc R U . . .
C34 C 0.1540(4) 0.2929(6) 0.6596(6) 0.0311(17) Uani 1 1 d . . . . .
H34A H 0.112325 0.265938 0.678804 0.047 Uiso 1 1 calc R U . . .
H34B H 0.152424 0.368434 0.656765 0.047 Uiso 1 1 calc R U . . .
H34C H 0.184474 0.271103 0.715983 0.047 Uiso 1 1 calc R U . . .
C35 C 0.1306(3) 0.2896(5) 0.4535(6) 0.0285(16) Uani 1 1 d . . . . .
H35A H 0.145285 0.262822 0.381813 0.043 Uiso 1 1 calc R U . . .
H35B H 0.131085 0.365187 0.452013 0.043 Uiso 1 1 calc R U . . .
H35C H 0.087624 0.265364 0.467281 0.043 Uiso 1 1 calc R U . . .
N1 N 0.3743(2) 0.2166(4) 0.6308(4) 0.0118(10) Uani 1 1 d . . . . .
N2 N 0.2924(2) 0.1428(4) 0.5618(4) 0.0128(10) Uani 1 1 d . . . . .
O1 O 0.4722(2) 0.3202(4) 0.4865(4) 0.0247(11) Uani 1 1 d . . . . .
O2 O 0.2664(2) 0.1357(3) 0.3171(7) 0.0251(11) Uani 1 1 d . . . . .
Au1 Au 0.29006(2) 0.11756(2) 0.80873(4) 0.01518(6) Uani 1 1 d . . . . .
O1A O 0.2102(3) -0.1110(4) 0.9155(5) 0.0339(13) Uani 1 1 d . . . . .
C2A C 0.2050(3) -0.0181(5) 0.9163(5) 0.0217(14) Uani 1 1 d . . . . .
C3A C 0.1454(3) 0.0282(6) 0.8700(7) 0.039(2) Uani 1 1 d . . . . .
H3A1 H 0.146767 0.026210 0.788476 0.058 Uiso 1 1 calc R U . . .
H3A2 H 0.141604 0.099923 0.894971 0.058 Uiso 1 1 calc R U . . .
H3A3 H 0.109169 -0.011529 0.896418 0.058 Uiso 1 1 calc R U . . .
C1A C 0.2544(3) 0.0543(5) 0.9553(5) 0.0221(14) Uani 1 1 d . . . . .
H1A1 H 0.287554 0.017280 0.997003 0.027 Uiso 1 1 calc R U . . .
H1A2 H 0.236216 0.108562 1.003585 0.027 Uiso 1 1 calc R U . . .

loop_
_atom_site_aniso_label
_atom_site_aniso_U_11
_atom_site_aniso_U_22
_atom_site_aniso_U_33
_atom_site_aniso_U_23
_atom_site_aniso_U_13
_atom_site_aniso_U_12
C1 0.010(3) 0.009(3) 0.018(3) 0.002(2) 0.001(2) 0.001(2)
C2 0.015(3) 0.010(3) 0.015(3) 0.002(2) 0.003(2) 0.003(3)
C3 0.014(3) 0.014(3) 0.018(3) 0.003(2) 0.000(2) 0.001(2)
C4 0.022(3) 0.012(3) 0.012(4) 0.004(2) 0.006(2) 0.005(2)
C5 0.017(3) 0.019(3) 0.026(3) 0.007(3) 0.001(3) -0.001(3)
C6 0.032(4) 0.025(4) 0.021(4) 0.010(3) 0.013(3) 0.007(3)
C7 0.034(4) 0.022(4) 0.015(3) 0.004(3) 0.003(3) 0.009(3)
C8 0.022(4) 0.016(3) 0.022(3) -0.001(3) -0.003(3) 0.000(3)
C9 0.021(3) 0.011(3) 0.009(4) 0.0027(18) 0.001(2) 0.006(2)
C10 0.021(3) 0.011(3) 0.020(3) 0.001(2) -0.002(3) -0.003(3)
C11 0.014(3) 0.012(3) 0.013(3) 0.003(2) 0.000(2) 0.000(2)
C12 0.011(3) 0.021(3) 0.009(3) 0.002(2) 0.000(2) -0.006(2)
C13 0.014(3) 0.027(4) 0.011(3) 0.000(2) 0.004(2) 0.001(3)
C14 0.014(3) 0.037(4) 0.016(4) 0.006(2) 0.000(2) 0.003(3)
C15 0.020(3) 0.041(4) 0.014(3) -0.001(3) -0.002(3) -0.011(3)
C16 0.028(3) 0.026(3) 0.021(3) 0.000(5) -0.001(5) -0.012(2)
C17 0.019(3) 0.015(3) 0.015(3) 0.002(2) 0.002(2) -0.006(2)
C18 0.020(3) 0.022(4) 0.022(3) 0.005(3) -0.004(3) 0.005(3)
C19 0.048(5) 0.026(4) 0.031(4) 0.002(3) 0.006(4) 0.008(4)
C20 0.054(5) 0.030(4) 0.031(6) 0.012(3) -0.006(4) 0.013(3)
C21 0.030(4) 0.013(3) 0.026(4) 0.002(3) -0.003(3) -0.001(3)
C22 0.031(4) 0.025(4) 0.038(4) -0.002(3) -0.001(3) 0.009(3)
C23 0.051(5) 0.024(4) 0.047(5) 0.005(4) -0.022(4) -0.012(4)
C24 0.013(3) 0.019(3) 0.014(3) 0.000(2) -0.001(2) -0.006(3)
C25 0.017(3) 0.016(3) 0.019(3) 0.002(2) -0.002(3) -0.004(3)
C26 0.025(4) 0.013(3) 0.035(4) 0.004(3) -0.002(3) -0.008(3)
C27 0.021(3) 0.031(4) 0.029(4) 0.009(3) -0.001(3) -0.016(3)
C28 0.011(3) 0.031(4) 0.026(4) 0.008(3) 0.002(3) -0.001(3)
C29 0.016(3) 0.017(3) 0.017(3) 0.004(2) 0.001(2) -0.002(2)
C30 0.026(4) 0.011(3) 0.024(3) 0.000(3) -0.005(3) -0.001(3)
C31 0.043(5) 0.032(4) 0.032(4) 0.007(3) 0.001(3) 0.018(4)
C32 0.028(4) 0.031(4) 0.037(4) -0.001(3) 0.005(3) 0.003(3)
C33 0.012(3) 0.020(3) 0.025(4) 0.003(3) 0.000(3) -0.001(3)
C34 0.033(4) 0.030(4) 0.030(4) -0.005(3) -0.003(3) 0.007(3)
C35 0.030(4) 0.024(4) 0.032(4) 0.009(3) -0.005(3) 0.003(3)
N1 0.011(2) 0.011(2) 0.013(2) 0.0027(18) -0.0022(19) -0.0021(19)
N2 0.014(2) 0.010(2) 0.015(2) 0.0019(19) 0.001(2) -0.0016(19)
O1 0.017(2) 0.036(3) 0.021(2) 0.002(2) 0.0017(19) -0.009(2)
O2 0.0238(19) 0.030(2) 0.022(3) 0.003(3) -0.004(3) -0.0111(17)
Au1 0.01522(9) 0.01540(10) 0.01493(10) 0.0026(2) 0.0025(2) -0.00116(8)
O1A 0.040(3) 0.018(3) 0.044(3) 0.005(2) -0.003(2) -0.007(2)
C2A 0.027(4) 0.022(3) 0.016(3) 0.004(2) 0.012(3) 0.006(3)
C3A 0.021(4) 0.044(5) 0.052(5) 0.023(4) 0.004(3) -0.004(3)
C1A 0.024(4) 0.022(4) 0.020(3) 0.005(3) 0.006(3) 0.001(3)

loop_
_atom_type_symbol
_atom_type_description
_atom_type_scat_dispersion_real
_atom_type_scat_dispersion_imag
_atom_type_scat_source
C C 0.0033 0.0016 'International Tables Vol C Tables 4.2.6.8 and 6.1.1.4'
H H 0.0000 0.0000 'International Tables Vol C Tables 4.2.6.8 and 6.1.1.4'
N N 0.0061 0.0033 'International Tables Vol C Tables 4.2.6.8 and 6.1.1.4'
O O 0.0106 0.0060 'International Tables Vol C Tables 4.2.6.8 and 6.1.1.4'
Au Au -2.0133 8.8022 'International Tables Vol C Tables 4.2.6.8 and 6.1.1.4'

loop_
_geom_angle_atom_site_label_1
_geom_angle_atom_site_label_2
_geom_angle_atom_site_label_3
_geom_angle
_geom_angle_site_symmetry_1
_geom_angle_site_symmetry_3
_geom_angle_publ_flag
N1 C1 N2 105.4(5) . . ?
N1 C1 Au1 130.9(4) . . ?
N2 C1 Au1 123.2(4) . . ?
C11 C2 N1 106.8(5) . . ?
C11 C2 C3 123.6(5) . . ?
N1 C2 C3 129.5(6) . . ?
O1 C3 C2 123.5(6) . . ?
O1 C3 C4 122.8(6) . . ?
C2 C3 C4 113.7(5) . . ?
C5 C4 C9 119.3(6) . . ?
C5 C4 C3 118.7(6) . . ?
C9 C4 C3 121.9(5) . . ?
C4 C5 C6 119.9(6) . . ?
C4 C5 H5 120.1 . . ?
C6 C5 H5 120.1 . . ?
C7 C6 C5 120.5(7) . . ?
C7 C6 H6 119.7 . . ?
C5 C6 H6 119.7 . . ?
C8 C7 C6 120.4(6) . . ?
C8 C7 H7 119.8 . . ?
C6 C7 H7 119.8 . . ?
C7 C8 C9 120.1(6) . . ?
C7 C8 H8 120.0 . . ?
C9 C8 H8 120.0 . . ?
C8 C9 C4 119.7(6) . . ?
C8 C9 C10 118.6(6) . . ?
C4 C9 C10 121.7(5) . . ?
O2 C10 C11 123.2(7) . . ?
O2 C10 C9 123.7(6) . . ?
C11 C10 C9 113.1(5) . . ?
C2 C11 N2 107.0(5) . . ?
C2 C11 C10 124.2(6) . . ?
N2 C11 C10 128.8(5) . . ?
C13 C12 C17 124.0(6) . . ?
C13 C12 N1 118.4(5) . . ?
C17 C12 N1 117.6(5) . . ?
C12 C13 C14 116.5(6) . . ?
C12 C13 C18 121.7(5) . . ?
C14 C13 C18 121.8(6) . . ?
C15 C14 C13 121.4(6) . . ?
C15 C14 H14 119.3 . . ?
C13 C14 H14 119.3 . . ?
C14 C15 C16 120.9(6) . . ?
C14 C15 H15 119.5 . . ?
C16 C15 H15 119.5 . . ?
C15 C16 C17 120.5(6) . . ?
C15 C16 H16 119.8 . . ?
C17 C16 H16 119.8 . . ?
C16 C17 C12 116.8(6) . . ?
C16 C17 C21 122.4(5) . . ?
C12 C17 C21 120.8(5) . . ?
C19 C18 C20 111.4(6) . . ?
C19 C18 C13 111.6(6) . . ?
C20 C18 C13 112.9(5) . . ?
C19 C18 H18 106.8 . . ?
C20 C18 H18 106.8 . . ?
C13 C18 H18 106.8 . . ?
C18 C19 H19A 109.5 . . ?
C18 C19 H19B 109.5 . . ?
H19A C19 H19B 109.5 . . ?
C18 C19 H19C 109.5 . . ?
H19A C19 H19C 109.5 . . ?
H19B C19 H19C 109.5 . . ?
C18 C20 H20A 109.5 . . ?
C18 C20 H20B 109.5 . . ?
H20A C20 H20B 109.5 . . ?
C18 C20 H20C 109.5 . . ?
H20A C20 H20C 109.5 . . ?
H20B C20 H20C 109.5 . . ?
C22 C21 C17 110.8(5) . . ?
C22 C21 C23 110.6(6) . . ?
C17 C21 C23 112.5(6) . . ?
C22 C21 H21 107.6 . . ?
C17 C21 H21 107.6 . . ?
C23 C21 H21 107.6 . . ?
C21 C22 H22A 109.5 . . ?
C21 C22 H22B 109.5 . . ?
H22A C22 H22B 109.5 . . ?
C21 C22 H22C 109.5 . . ?
H22A C22 H22C 109.5 . . ?
H22B C22 H22C 109.5 . . ?
C21 C23 H23A 109.5 . . ?
C21 C23 H23B 109.5 . . ?
H23A C23 H23B 109.5 . . ?
C21 C23 H23C 109.5 . . ?
H23A C23 H23C 109.5 . . ?
H23B C23 H23C 109.5 . . ?
C25 C24 C29 124.5(6) . . ?
C25 C24 N2 118.4(6) . . ?
C29 C24 N2 117.0(5) . . ?
C24 C25 C26 117.6(6) . . ?
C24 C25 C30 123.2(6) . . ?
C26 C25 C30 119.2(6) . . ?
C27 C26 C25 119.4(6) . . ?
C27 C26 H26 120.3 . . ?
C25 C26 H26 120.3 . . ?
C28 C27 C26 121.5(6) . . ?
C28 C27 H27 119.3 . . ?
C26 C27 H27 119.3 . . ?
C27 C28 C29 120.8(6) . . ?
C27 C28 H28 119.6 . . ?
C29 C28 H28 119.6 . . ?
C28 C29 C24 116.1(6) . . ?
C28 C29 C33 120.9(6) . . ?
C24 C29 C33 122.9(6) . . ?
C32 C30 C25 111.0(6) . . ?
C32 C30 C31 110.7(6) . . ?
C25 C30 C31 111.9(6) . . ?
C32 C30 H30 107.7 . . ?
C25 C30 H30 107.7 . . ?
C31 C30 H30 107.7 . . ?
C30 C31 H31A 109.5 . . ?
C30 C31 H31B 109.5 . . ?
H31A C31 H31B 109.5 . . ?
C30 C31 H31C 109.5 . . ?
H31A C31 H31C 109.5 . . ?
H31B C31 H31C 109.5 . . ?
C30 C32 H32A 109.5 . . ?
C30 C32 H32B 109.5 . . ?
H32A C32 H32B 109.5 . . ?
C30 C32 H32C 109.5 . . ?
H32A C32 H32C 109.5 . . ?
H32B C32 H32C 109.5 . . ?
C29 C33 C34 110.6(5) . . ?
C29 C33 C35 111.9(5) . . ?
C34 C33 C35 111.7(5) . . ?
C29 C33 H33 107.4 . . ?
C34 C33 H33 107.4 . . ?
C35 C33 H33 107.4 . . ?
C33 C34 H34A 109.5 . . ?
C33 C34 H34B 109.5 . . ?
H34A C34 H34B 109.5 . . ?
C33 C34 H34C 109.5 . . ?
H34A C34 H34C 109.5 . . ?
H34B C34 H34C 109.5 . . ?
C33 C35 H35A 109.5 . . ?
C33 C35 H35B 109.5 . . ?
H35A C35 H35B 109.5 . . ?
C33 C35 H35C 109.5 . . ?
H35A C35 H35C 109.5 . . ?
H35B C35 H35C 109.5 . . ?
C1 N1 C2 110.5(5) . . ?
C1 N1 C12 123.0(5) . . ?
C2 N1 C12 126.4(5) . . ?
C1 N2 C11 110.2(5) . . ?
C1 N2 C24 123.2(5) . . ?
C11 N2 C24 126.2(5) . . ?
C1 Au1 C1A 174.6(2) . . ?
O1A C2A C1A 124.6(7) . . ?
O1A C2A C3A 118.0(7) . . ?
C1A C2A C3A 117.4(6) . . ?
C2A C3A H3A1 109.5 . . ?
C2A C3A H3A2 109.5 . . ?
H3A1 C3A H3A2 109.5 . . ?
C2A C3A H3A3 109.5 . . ?
H3A1 C3A H3A3 109.5 . . ?
H3A2 C3A H3A3 109.5 . . ?
C2A C1A Au1 103.9(4) . . ?
C2A C1A H1A1 111.0 . . ?
Au1 C1A H1A1 111.0 . . ?
C2A C1A H1A2 111.0 . . ?
Au1 C1A H1A2 111.0 . . ?
H1A1 C1A H1A2 109.0 . . ?

loop_
_geom_bond_atom_site_label_1
_geom_bond_atom_site_label_2
_geom_bond_distance
_geom_bond_site_symmetry_2
_geom_bond_publ_flag
C1 N1 1.348(7) . ?
C1 N2 1.360(7) . ?
C1 Au1 2.015(6) . ?
C2 C11 1.348(8) . ?
C2 N1 1.385(7) . ?
C2 C3 1.470(8) . ?
C3 O1 1.217(7) . ?
C3 C4 1.488(8) . ?
C4 C5 1.381(8) . ?
C4 C9 1.411(8) . ?
C5 C6 1.392(9) . ?
C5 H5 0.9500 . ?
C6 C7 1.374(10) . ?
C6 H6 0.9500 . ?
C7 C8 1.373(9) . ?
C7 H7 0.9500 . ?
C8 C9 1.392(8) . ?
C8 H8 0.9500 . ?
C9 C10 1.501(8) . ?
C10 O2 1.203(8) . ?
C10 C11 1.468(8) . ?
C11 N2 1.380(7) . ?
C12 C13 1.389(8) . ?
C12 C17 1.409(8) . ?
C12 N1 1.456(7) . ?
C13 C14 1.390(8) . ?
C13 C18 1.523(9) . ?
C14 C15 1.381(10) . ?
C14 H14 0.9500 . ?
C15 C16 1.382(10) . ?
C15 H15 0.9500 . ?
C16 C17 1.393(11) . ?
C16 H16 0.9500 . ?
C17 C21 1.527(9) . ?
C18 C19 1.495(9) . ?
C18 C20 1.520(9) . ?
C18 H18 1.0000 . ?
C19 H19A 0.9800 . ?
C19 H19B 0.9800 . ?
C19 H19C 0.9800 . ?
C20 H20A 0.9800 . ?
C20 H20B 0.9800 . ?
C20 H20C 0.9800 . ?
C21 C22 1.510(10) . ?
C21 C23 1.535(9) . ?
C21 H21 1.0000 . ?
C22 H22A 0.9800 . ?
C22 H22B 0.9800 . ?
C22 H22C 0.9800 . ?
C23 H23A 0.9800 . ?
C23 H23B 0.9800 . ?
C23 H23C 0.9800 . ?
C24 C25 1.371(8) . ?
C24 C29 1.419(10) . ?
C24 N2 1.454(8) . ?
C25 C26 1.412(9) . ?
C25 C30 1.524(9) . ?
C26 C27 1.402(10) . ?
C26 H26 0.9500 . ?
C27 C28 1.379(9) . ?
C27 H27 0.9500 . ?
C28 C29 1.403(9) . ?
C28 H28 0.9500 . ?
C29 C33 1.499(8) . ?
C30 C32 1.521(10) . ?
C30 C31 1.528(10) . ?
C30 H30 1.0000 . ?
C31 H31A 0.9800 . ?
C31 H31B 0.9800 . ?
C31 H31C 0.9800 . ?
C32 H32A 0.9800 . ?
C32 H32B 0.9800 . ?
C32 H32C 0.9800 . ?
C33 C34 1.525(9) . ?
C33 C35 1.527(9) . ?
C33 H33 1.0000 . ?
C34 H34A 0.9800 . ?
C34 H34B 0.9800 . ?
C34 H34C 0.9800 . ?
C35 H35A 0.9800 . ?
C35 H35B 0.9800 . ?
C35 H35C 0.9800 . ?
Au1 C1A 2.085(6) . ?
O1A C2A 1.209(8) . ?
C2A C1A 1.484(10) . ?
C2A C3A 1.510(9) . ?
C3A H3A1 0.9800 . ?
C3A H3A2 0.9800 . ?
C3A H3A3 0.9800 . ?
C1A H1A1 0.9900 . ?
C1A H1A2 0.9900 . ?

loop_
_geom_torsion_atom_site_label_1
_geom_torsion_atom_site_label_2
_geom_torsion_atom_site_label_3
_geom_torsion_atom_site_label_4
_geom_torsion
_geom_torsion_site_symmetry_1
_geom_torsion_site_symmetry_2
_geom_torsion_site_symmetry_3
_geom_torsion_site_symmetry_4
_geom_torsion_publ_flag
C11 C2 C3 O1 171.6(6) . . . . ?
N1 C2 C3 O1 -5.4(11) . . . . ?
C11 C2 C3 C4 -10.1(9) . . . . ?
N1 C2 C3 C4 173.0(6) . . . . ?
O1 C3 C4 C5 8.5(9) . . . . ?
C2 C3 C4 C5 -169.9(5) . . . . ?
O1 C3 C4 C9 -173.3(6) . . . . ?
C2 C3 C4 C9 8.3(8) . . . . ?
C9 C4 C5 C6 -0.9(9) . . . . ?
C3 C4 C5 C6 177.3(5) . . . . ?
C4 C5 C6 C7 1.1(10) . . . . ?
C5 C6 C7 C8 0.3(10) . . . . ?
C6 C7 C8 C9 -1.9(10) . . . . ?
C7 C8 C9 C4 2.0(9) . . . . ?
C7 C8 C9 C10 -179.5(6) . . . . ?
C5 C4 C9 C8 -0.6(8) . . . . ?
C3 C4 C9 C8 -178.8(5) . . . . ?
C5 C4 C9 C10 -179.0(5) . . . . ?
C3 C4 C9 C10 2.8(8) . . . . ?
C8 C9 C10 O2 -7.7(9) . . . . ?
C4 C9 C10 O2 170.7(6) . . . . ?
C8 C9 C10 C11 169.4(5) . . . . ?
C4 C9 C10 C11 -12.2(8) . . . . ?
N1 C2 C11 N2 -0.4(7) . . . . ?
C3 C2 C11 N2 -177.9(5) . . . . ?
N1 C2 C11 C10 177.7(5) . . . . ?
C3 C2 C11 C10 0.2(10) . . . . ?
O2 C10 C11 C2 -171.9(6) . . . . ?
C9 C10 C11 C2 10.9(8) . . . . ?
O2 C10 C11 N2 5.8(10) . . . . ?
C9 C10 C11 N2 -171.4(6) . . . . ?
C17 C12 C13 C14 -1.5(9) . . . . ?
N1 C12 C13 C14 178.8(5) . . . . ?
C17 C12 C13 C18 -178.6(6) . . . . ?
N1 C12 C13 C18 1.7(8) . . . . ?
C12 C13 C14 C15 0.9(9) . . . . ?
C18 C13 C14 C15 177.9(6) . . . . ?
C13 C14 C15 C16 0.4(10) . . . . ?
C14 C15 C16 C17 -1.2(13) . . . . ?
C15 C16 C17 C12 0.6(12) . . . . ?
C15 C16 C17 C21 178.6(7) . . . . ?
C13 C12 C17 C16 0.8(10) . . . . ?
N1 C12 C17 C16 -179.5(6) . . . . ?
C13 C12 C17 C21 -177.3(6) . . . . ?
N1 C12 C17 C21 2.4(8) . . . . ?
C12 C13 C18 C19 82.7(7) . . . . ?
C14 C13 C18 C19 -94.2(7) . . . . ?
C12 C13 C18 C20 -150.8(6) . . . . ?
C14 C13 C18 C20 32.3(8) . . . . ?
C16 C17 C21 C22 -96.1(8) . . . . ?
C12 C17 C21 C22 81.9(7) . . . . ?
C16 C17 C21 C23 28.2(10) . . . . ?
C12 C17 C21 C23 -153.8(6) . . . . ?
C29 C24 C25 C26 0.3(9) . . . . ?
N2 C24 C25 C26 177.5(5) . . . . ?
C29 C24 C25 C30 178.2(6) . . . . ?
N2 C24 C25 C30 -4.6(9) . . . . ?
C24 C25 C26 C27 0.1(10) . . . . ?
C30 C25 C26 C27 -177.9(6) . . . . ?
C25 C26 C27 C28 -0.7(11) . . . . ?
C26 C27 C28 C29 0.9(10) . . . . ?
C27 C28 C29 C24 -0.4(9) . . . . ?
C27 C28 C29 C33 -178.9(6) . . . . ?
C25 C24 C29 C28 -0.2(9) . . . . ?
N2 C24 C29 C28 -177.4(6) . . . . ?
C25 C24 C29 C33 178.3(6) . . . . ?
N2 C24 C29 C33 1.1(8) . . . . ?
C24 C25 C30 C32 -107.4(7) . . . . ?
C26 C25 C30 C32 70.4(7) . . . . ?
C24 C25 C30 C31 128.3(7) . . . . ?
C26 C25 C30 C31 -53.8(8) . . . . ?
C28 C29 C33 C34 75.7(8) . . . . ?
C24 C29 C33 C34 -102.7(7) . . . . ?
C28 C29 C33 C35 -49.6(8) . . . . ?
C24 C29 C33 C35 132.0(6) . . . . ?
N2 C1 N1 C2 -1.4(6) . . . . ?
Au1 C1 N1 C2 170.6(4) . . . . ?
N2 C1 N1 C12 -178.0(5) . . . . ?
Au1 C1 N1 C12 -6.0(8) . . . . ?
C11 C2 N1 C1 1.1(7) . . . . ?
C3 C2 N1 C1 178.5(6) . . . . ?
C11 C2 N1 C12 177.6(5) . . . . ?
C3 C2 N1 C12 -5.1(10) . . . . ?
C13 C12 N1 C1 76.3(7) . . . . ?
C17 C12 N1 C1 -103.4(6) . . . . ?
C13 C12 N1 C2 -99.7(7) . . . . ?
C17 C12 N1 C2 80.6(7) . . . . ?
N1 C1 N2 C11 1.2(6) . . . . ?
Au1 C1 N2 C11 -171.6(4) . . . . ?
N1 C1 N2 C24 174.9(5) . . . . ?
Au1 C1 N2 C24 2.1(8) . . . . ?
C2 C11 N2 C1 -0.5(7) . . . . ?
C10 C11 N2 C1 -178.5(6) . . . . ?
C2 C11 N2 C24 -174.0(6) . . . . ?
C10 C11 N2 C24 8.0(10) . . . . ?
C25 C24 N2 C1 -81.8(7) . . . . ?
C29 C24 N2 C1 95.6(7) . . . . ?
C25 C24 N2 C11 90.9(7) . . . . ?
C29 C24 N2 C11 -91.8(7) . . . . ?
O1A C2A C1A Au1 105.7(7) . . . . ?
C3A C2A C1A Au1 -71.6(6) . . . . ?
